data_4088957
loop_
_publ_author_name
'Brown, Loren C.'
'Ressegue, Emily'
'Merola, Joseph S.'

_publ_section_title
;
 Rapid Access to Derivatized, Dimeric, Ring-Substituted
 Dichloro(cyclopentadienyl)rhodium(III) and Iridium(III) Complexes
;
_journal_issue 24
_journal_name_full Organometallics
_journal_page_first 4014
_journal_paper_doi 10.1021/acs.organomet.6b00580
_journal_volume 35
_journal_year 2016
_chemical_formula_moiety 'C26 H42 Cl4 Ir2'
_chemical_formula_sum 'C26 H42 Cl4 Ir2'
_chemical_formula_weight 880.79
_space_group_crystal_system triclinic
_space_group_IT_number 2
_space_group_name_Hall '-P 1'
_space_group_name_H-M_alt 'P -1'
_atom_sites_solution_hydrogens geom
_audit_creation_date 2015-11-12
_audit_creation_method
;
Olex2 1.2
(compiled 2015.09.30 svn.r3233 for OlexSys, GUI svn.r5103)
;
_cell_angle_alpha 109.693(4)
_cell_angle_beta 100.752(3)
_cell_angle_gamma 92.206(3)
_cell_formula_units_Z 1
_cell_length_a 8.7695(3)
_cell_length_b 8.8947(4)
_cell_length_c 9.5445(3)
_cell_measurement_reflns_used 7928
_cell_measurement_temperature 99(2)
_cell_measurement_theta_max 32.2580
_cell_measurement_theta_min 3.9080
_cell_volume 684.49(5)
_computing_cell_refinement
;
CrysAlisPro, Agilent Technologies,
Version 1.171.37.35 (release 13-08-2014 CrysAlis171 .NET)
(compiled Aug 13 2014,18:06:01)
;
_computing_data_collection
;
CrysAlisPro, Agilent Technologies,
Version 1.171.37.35 (release 13-08-2014 CrysAlis171 .NET)
(compiled Aug 13 2014,18:06:01)
;
_computing_data_reduction
;
CrysAlisPro, Agilent Technologies,
Version 1.171.37.35 (release 13-08-2014 CrysAlis171 .NET)
(compiled Aug 13 2014,18:06:01)
;
_computing_molecular_graphics 'Olex2 (Dolomanov et al., 2009)'
_computing_publication_material 'Olex2 (Dolomanov et al., 2009)'
_computing_structure_refinement 'ShelXL (Sheldrick, 2015)'
_computing_structure_solution 'ShelXT (Sheldrick, 2015)'
_diffrn_ambient_environment N~2~
_diffrn_ambient_temperature 99(2)
_diffrn_detector 'CCD plate'
_diffrn_detector_area_resol_mean 8.0061
_diffrn_detector_type Eos
_diffrn_measured_fraction_theta_full 0.998
_diffrn_measured_fraction_theta_max 0.998
_diffrn_measurement_details
;
#__ type_ start__ end____ width___ exp.time_
  1 omega -109.00  -35.00   1.0000    2.0000
omega____ theta____ kappa____ phi______ frames
    -      -29.5315 -178.0000   60.0000 74

#__ type_ start__ end____ width___ exp.time_
  2 omega -102.00    4.00   1.0000    2.0000
omega____ theta____ kappa____ phi______ frames
    -      -29.5315  -77.0000 -150.0000 106

#__ type_ start__ end____ width___ exp.time_
  3 omega  -64.00   43.00   1.0000    2.0000
omega____ theta____ kappa____ phi______ frames
    -      -29.5315   80.0000  -15.0000 107

#__ type_ start__ end____ width___ exp.time_
  4 omega -102.00    4.00   1.0000    2.0000
omega____ theta____ kappa____ phi______ frames
    -      -29.5315  -77.0000   90.0000 106

#__ type_ start__ end____ width___ exp.time_
  5 omega  -63.00   43.00   1.0000    2.0000
omega____ theta____ kappa____ phi______ frames
    -      -29.5315   77.0000   90.0000 106

#__ type_ start__ end____ width___ exp.time_
  6 omega -104.00   45.00   1.0000    2.0000
omega____ theta____ kappa____ phi______ frames
    -      -29.5315    0.0000 -180.0000 149

#__ type_ start__ end____ width___ exp.time_
  7 omega -109.00  -49.00   1.0000    2.0000
omega____ theta____ kappa____ phi______ frames
    -      -29.5315 -178.0000  120.0000 60

#__ type_ start__ end____ width___ exp.time_
  8 omega -100.00   -6.00   1.0000    2.0000
omega____ theta____ kappa____ phi______ frames
    -      -29.5315  -57.0000  -30.0000 94
;
_diffrn_measurement_device 'four-circle diffractometer'
_diffrn_measurement_device_type 'Xcalibur, Eos, Gemini ultra'
_diffrn_measurement_method '\w scans'
_diffrn_orient_matrix_UB_11 -0.0577783000
_diffrn_orient_matrix_UB_12 -0.0470108000
_diffrn_orient_matrix_UB_13 0.0149902000
_diffrn_orient_matrix_UB_21 -0.0514941000
_diffrn_orient_matrix_UB_22 -0.0029503000
_diffrn_orient_matrix_UB_23 -0.0679056000
_diffrn_orient_matrix_UB_31 0.0295005000
_diffrn_orient_matrix_UB_32 -0.0710086000
_diffrn_orient_matrix_UB_33 -0.0410812000
_diffrn_radiation_monochromator graphite
_diffrn_radiation_probe x-ray
_diffrn_radiation_type MoK\a
_diffrn_radiation_wavelength 0.71073
_diffrn_reflns_av_R_equivalents 0.0505
_diffrn_reflns_av_unetI/netI 0.0521
_diffrn_reflns_Laue_measured_fraction_full 0.998
_diffrn_reflns_Laue_measured_fraction_max 0.998
_diffrn_reflns_limit_h_max 12
_diffrn_reflns_limit_h_min -12
_diffrn_reflns_limit_k_max 12
_diffrn_reflns_limit_k_min -12
_diffrn_reflns_limit_l_max 13
_diffrn_reflns_limit_l_min -13
_diffrn_reflns_number 12303
_diffrn_reflns_point_group_measured_fraction_full 0.998
_diffrn_reflns_point_group_measured_fraction_max 0.998
_diffrn_reflns_theta_full 30.032
_diffrn_reflns_theta_max 30.032
_diffrn_reflns_theta_min 3.595
_diffrn_source 'Enhance (Mo) X-ray Source'
_exptl_absorpt_coefficient_mu 10.115
_exptl_absorpt_correction_T_max 0.296
_exptl_absorpt_correction_T_min 0.099
_exptl_absorpt_correction_type analytical
_exptl_absorpt_process_details
;
CrysAlisPro, Agilent Technologies,
Version 1.171.37.35 (release 13-08-2014 CrysAlis171 .NET)
(compiled Aug 13 2014,18:06:01)
Analytical numeric absorption correction using a multifaceted crystal
			model based on expressions derived by R.C. Clark & J.S. Reid.
(Clark, R. C. & Reid, J. S. (1995). Acta Cryst. A51, 887-897)
Empirical absorption correction using spherical harmonics,
 implemented in SCALE3 ABSPACK scaling algorithm.
;
_exptl_crystal_colour red
_exptl_crystal_colour_primary red
_exptl_crystal_density_diffrn 2.137
_exptl_crystal_description block
_exptl_crystal_F_000 420
_exptl_crystal_size_max 0.3332
_exptl_crystal_size_mid 0.2791
_exptl_crystal_size_min 0.1645
_refine_diff_density_max 1.420
_refine_diff_density_min -1.977
_refine_diff_density_rms 0.216
_refine_ls_extinction_method none
_refine_ls_goodness_of_fit_ref 1.067
_refine_ls_hydrogen_treatment constr
_refine_ls_matrix_type full
_refine_ls_number_parameters 150
_refine_ls_number_reflns 3995
_refine_ls_number_restraints 0
_refine_ls_restrained_S_all 1.067
_refine_ls_R_factor_all 0.0311
_refine_ls_R_factor_gt 0.0274
_refine_ls_shift/su_max 0.001
_refine_ls_shift/su_mean 0.000
_refine_ls_structure_factor_coef Fsqd
_refine_ls_weighting_details 'w=1/[\s^2^(Fo^2^)+(0.0223P)^2^] where P=(Fo^2^+2Fc^2^)/3'
_refine_ls_weighting_scheme calc
_refine_ls_wR_factor_gt 0.0608
_refine_ls_wR_factor_ref 0.0629
_reflns_Friedel_coverage 0.000
_reflns_number_gt 3696
_reflns_number_total 3995
_reflns_threshold_expression 'I > 2\s(I)'
_cod_data_source_file om6b00580_si_002.cif
_cod_data_source_block 2d_lbx-015abs
_cod_original_cell_volume 684.50(5)
_cod_database_code 4088957
_chemical_oxdiff_formula 'C26 H42 Cl4 Ir2'
_chemical_oxdiff_usercomment 'IrCp*butyl dimer'
_shelx_space_group_comment
;
The symmetry employed for this shelxl refinement is uniquely defined
by the following loop, which should always be used as a source of
symmetry information in preference to the above space-group names.
They are only intended as comments.
;
_olex2_refinement_description
;
1. Others
 Fixed Uiso: H6A(0.029) H6B(0.029) H6C(0.029) H7A(0.028) H7B(0.028) H7C(0.028)
 H8A(0.024) H8B(0.024) H8C(0.024) H9A(0.022) H9B(0.022) H9C(0.022) H10A(0.021)
 H10B(0.021) H11A(0.023) H11B(0.023) H12A(0.021) H12B(0.021) H13A(0.03)
 H13B(0.03) H13C(0.03)
 Fixed X: H6A(0.4597) H6B(0.4998) H6C(0.6093) H7A(0.7019) H7B(0.6433)
 H7C(0.6427) H8A(0.4445) H8B(0.2925) H8C(0.2802) H9A(0.0514) H9B(-0.0017) H9C(-
 0.0229) H10A(0.1948) H10B(0.0491) H11A(0.0317) H11B(0.1822) H12A(-0.1024)
 H12B(0.0481) H13A(-0.1178) H13B(-0.1256) H13C(0.0302)
 Fixed Y: H6A(0.0565) H6B(0.2233) H6C(0.1688) H7A(0.3836) H7B(0.5299)
 H7C(0.5251) H8A(0.5874) H8B(0.6393) H8C(0.5161) H9A(0.3189) H9B(0.4062)
 H9C(0.2181) H10A(-0.0243) H10B(0.0445) H11A(0.0282) H11B(0.1505) H12A(0.2299)
 H12B(0.3521) H13A(0.2094) H13B(0.3875) H13C(0.3353)
 Fixed Z: H6A(0.8817) H6B(1.0145) H6C(0.8983) H7A(0.8152) H7B(0.9301)
 H7C(0.7643) H8A(0.6191) H8B(0.678) H8C(0.5129) H9A(0.4692) H9B(0.6217)
 H9C(0.5512) H10A(0.735) H10B(0.6659) H11A(0.9063) H11B(0.9823) H12A(0.8456)
 H12B(0.9243) H13A(1.0831) H13B(1.09) H13C(1.1609)
;
_shelx_shelxl_version_number 2014/7
_olex2_submission_special_instructions 'No special instructions were received'

loop_
_space_group_symop_operation_xyz
'x, y, z'
'-x, -y, -z'

loop_
_atom_site_label
_atom_site_type_symbol
_atom_site_fract_x
_atom_site_fract_y
_atom_site_fract_z
_atom_site_U_iso_or_equiv
_atom_site_adp_type
_atom_site_occupancy
_atom_site_site_symmetry_order
_atom_site_calc_flag
_atom_site_refinement_flags_posn
Ir1 Ir 0.38242(2) 0.17404(2) 0.56740(2) 0.00817(5) Uani 1 1 d .
Cl1 Cl 0.29580(13) 0.15494(13) 0.30853(12) 0.0167(2) Uani 1 1 d .
Cl2 Cl 0.64338(12) 0.12119(12) 0.51831(11) 0.01189(19) Uani 1 1 d .
C1 C 0.4095(5) 0.2434(5) 0.8100(5) 0.0129(8) Uani 1 1 d .
C2 C 0.4666(5) 0.3773(5) 0.7732(5) 0.0128(8) Uani 1 1 d .
C3 C 0.3373(5) 0.4164(5) 0.6756(5) 0.0125(8) Uani 1 1 d .
C4 C 0.2013(5) 0.3090(5) 0.6545(5) 0.0116(8) Uani 1 1 d .
C5 C 0.2456(5) 0.2013(5) 0.7378(5) 0.0133(8) Uani 1 1 d .
C6 C 0.5030(6) 0.1660(6) 0.9102(5) 0.0195(10) Uani 1 1 d .
H6A H 0.4597 0.0565 0.8817 0.029 Uiso 1 1 calc GR
H6B H 0.4998 0.2233 1.0145 0.029 Uiso 1 1 calc GR
H6C H 0.6093 0.1688 0.8983 0.029 Uiso 1 1 calc GR
C7 C 0.6279(5) 0.4614(6) 0.8253(5) 0.0189(9) Uani 1 1 d .
H7A H 0.7019 0.3836 0.8152 0.028 Uiso 1 1 calc GR
H7B H 0.6433 0.5299 0.9301 0.028 Uiso 1 1 calc GR
H7C H 0.6427 0.5251 0.7643 0.028 Uiso 1 1 calc GR
C8 C 0.3388(5) 0.5520(5) 0.6161(5) 0.0161(9) Uani 1 1 d .
H8A H 0.4445 0.5874 0.6191 0.024 Uiso 1 1 calc GR
H8B H 0.2925 0.6393 0.6780 0.024 Uiso 1 1 calc GR
H8C H 0.2802 0.5161 0.5129 0.024 Uiso 1 1 calc GR
C9 C 0.0429(5) 0.3134(5) 0.5663(5) 0.0149(9) Uani 1 1 d .
H9A H 0.0514 0.3189 0.4692 0.022 Uiso 1 1 calc GR
H9B H -0.0017 0.4062 0.6217 0.022 Uiso 1 1 calc GR
H9C H -0.0229 0.2181 0.5512 0.022 Uiso 1 1 calc GR
C10 C 0.1408(6) 0.0710(5) 0.7478(5) 0.0174(9) Uani 1 1 d .
H10A H 0.1948 -0.0243 0.7350 0.021 Uiso 1 1 calc R
H10B H 0.0491 0.0445 0.6659 0.021 Uiso 1 1 calc R
C11 C 0.0897(6) 0.1204(6) 0.9009(5) 0.0189(10) Uani 1 1 d .
H11A H 0.0317 0.0282 0.9063 0.023 Uiso 1 1 calc R
H11B H 0.1822 0.1505 0.9823 0.023 Uiso 1 1 calc R
C12 C -0.0103(6) 0.2587(6) 0.9272(5) 0.0173(9) Uani 1 1 d .
H12A H -0.1024 0.2299 0.8456 0.021 Uiso 1 1 calc R
H12B H 0.0481 0.3521 0.9243 0.021 Uiso 1 1 calc R
C13 C -0.0605(6) 0.3017(6) 1.0794(5) 0.0200(10) Uani 1 1 d .
H13A H -0.1178 0.2094 1.0831 0.030 Uiso 1 1 calc GR
H13B H -0.1256 0.3875 1.0900 0.030 Uiso 1 1 calc GR
H13C H 0.0302 0.3353 1.1609 0.030 Uiso 1 1 calc GR

loop_
_atom_site_aniso_label
_atom_site_aniso_U_11
_atom_site_aniso_U_22
_atom_site_aniso_U_33
_atom_site_aniso_U_23
_atom_site_aniso_U_13
_atom_site_aniso_U_12
Ir1 0.00915(8) 0.00801(8) 0.00781(8) 0.00270(6) 0.00279(6) 0.00237(5)
Cl1 0.0201(5) 0.0194(5) 0.0107(5) 0.0057(4) 0.0020(4) 0.0057(4)
Cl2 0.0107(4) 0.0096(4) 0.0151(5) 0.0027(4) 0.0051(4) 0.0011(3)
C1 0.017(2) 0.013(2) 0.0092(19) 0.0025(16) 0.0050(16) 0.0069(16)
C2 0.016(2) 0.0085(19) 0.0113(19) -0.0004(16) 0.0038(16) 0.0028(15)
C3 0.013(2) 0.013(2) 0.0110(19) 0.0027(16) 0.0047(16) 0.0021(16)
C4 0.013(2) 0.0091(19) 0.013(2) 0.0018(16) 0.0075(16) 0.0035(15)
C5 0.018(2) 0.0102(19) 0.013(2) 0.0018(16) 0.0096(17) 0.0035(16)
C6 0.025(3) 0.024(2) 0.013(2) 0.0089(19) 0.0059(18) 0.011(2)
C7 0.013(2) 0.021(2) 0.016(2) -0.0015(18) 0.0020(17) 0.0026(17)
C8 0.019(2) 0.014(2) 0.019(2) 0.0075(18) 0.0056(18) 0.0053(17)
C9 0.010(2) 0.016(2) 0.017(2) 0.0031(17) 0.0030(16) 0.0018(16)
C10 0.023(2) 0.013(2) 0.020(2) 0.0061(18) 0.0130(19) 0.0046(18)
C11 0.024(2) 0.019(2) 0.022(2) 0.0120(19) 0.016(2) 0.0048(19)
C12 0.019(2) 0.016(2) 0.019(2) 0.0074(18) 0.0075(18) 0.0043(17)
C13 0.023(2) 0.019(2) 0.021(2) 0.0078(19) 0.009(2) 0.0082(19)

loop_
_atom_type_symbol
_atom_type_description
_atom_type_scat_dispersion_real
_atom_type_scat_dispersion_imag
_atom_type_scat_source
C C 0.0033 0.0016 'International Tables Vol C Tables 4.2.6.8 and 6.1.1.4'
H H 0.0000 0.0000 'International Tables Vol C Tables 4.2.6.8 and 6.1.1.4'
Cl Cl 0.1484 0.1585 'International Tables Vol C Tables 4.2.6.8 and 6.1.1.4'
Ir Ir -1.4442 7.9887 'International Tables Vol C Tables 4.2.6.8 and 6.1.1.4'

loop_
_exptl_crystal_face_index_h
_exptl_crystal_face_index_k
_exptl_crystal_face_index_l
_exptl_crystal_face_perp_dist
_exptl_oxdiff_crystal_face_indexfrac_h
_exptl_oxdiff_crystal_face_indexfrac_k
_exptl_oxdiff_crystal_face_indexfrac_l
_exptl_oxdiff_crystal_face_x
_exptl_oxdiff_crystal_face_y
_exptl_oxdiff_crystal_face_z
-5 1 -5 0.0738 -5.0033 0.9995 -4.9901 0.1673 0.5935 -0.0136
-2 0 -5 0.0815 -2.0021 -0.0034 -4.9908 0.0410 0.4420 0.1462
-3 -5 2 0.1365 -3.0055 -5.0004 2.0109 0.4389 0.0330 0.1838
-2 5 5 0.1580 -1.9968 5.0105 4.9839 -0.0455 -0.2504 -0.6194
4 -1 5 0.1118 4.0027 -0.9988 4.9911 -0.1095 -0.5421 -0.0160
-5 1 0 0.1250 -5.0026 1.0042 0.0027 0.2419 0.2545 -0.2190
-4 2 5 0.1468 -4.0005 2.0092 4.9924 0.2115 -0.1389 -0.4658
0 -5 3 0.1479 -0.0034 -5.0015 3.0066 0.2804 -0.1892 0.2315
0 5 -2 0.1913 0.0035 5.0025 -2.0080 -0.2655 0.1214 -0.2726
2 5 -1 0.1505 2.0050 5.0021 -1.0114 -0.3662 -0.0493 -0.2545
0 3 -5 0.1361 0.0016 2.9979 -4.9993 -0.2160 0.3306 -0.0075
5 -1 0 0.0734 5.0026 -1.0042 -0.0027 -0.2419 -0.2545 0.2190
-5 -4 -3 0.0950 -5.0068 -4.0030 -2.9821 0.4328 0.4721 0.2590
5 -1 1 0.0638 5.0028 -1.0033 0.9958 -0.2270 -0.3223 0.1779
1 -1 -5 0.1033 0.9992 -1.0063 -4.9916 -0.0853 0.2905 0.3060
-5 -1 -1 0.0951 -5.0043 -0.9985 -0.9915 0.3212 0.3280 -0.0360
-5 -1 2 0.1466 -5.0038 -0.9956 2.0042 0.3660 0.1245 -0.1593
1 -5 1 0.1150 0.9970 -5.0041 1.0085 0.1928 -0.1051 0.3433
-2 5 0 0.1856 -1.9976 5.0057 -0.0089 -0.1200 0.0887 -0.4140
5 3 -2 0.1328 5.0054 2.9974 -2.0085 -0.4602 -0.1302 0.0173
5 -1 2 0.0586 5.0029 -1.0023 1.9944 -0.2120 -0.3901 0.1368
3 0 -5 0.1124 3.0013 -0.0068 -4.9957 -0.2480 0.1847 0.2943
5 -4 1 0.0834 5.0005 -4.0059 1.0024 -0.0856 -0.3137 0.3908

loop_
_geom_angle_atom_site_label_1
_geom_angle_atom_site_label_2
_geom_angle_atom_site_label_3
_geom_angle
_geom_angle_site_symmetry_3
Cl1 Ir1 Cl2 89.31(4) .
Cl1 Ir1 Cl2 88.95(4) 2_656
Cl2 Ir1 Cl2 79.37(4) 2_656
C1 Ir1 Cl1 162.56(12) .
C1 Ir1 Cl2 105.25(12) .
C1 Ir1 Cl2 102.95(12) 2_656
C1 Ir1 C2 39.33(16) .
C1 Ir1 C4 66.33(16) .
C1 Ir1 C5 39.33(17) .
C2 Ir1 Cl1 131.74(12) .
C2 Ir1 Cl2 94.39(12) .
C2 Ir1 Cl2 139.03(12) 2_656
C3 Ir1 Cl1 98.29(12) .
C3 Ir1 Cl2 159.80(12) 2_656
C3 Ir1 Cl2 119.32(12) .
C3 Ir1 C1 66.37(16) .
C3 Ir1 C2 39.72(16) .
C3 Ir1 C4 39.16(16) .
C3 Ir1 C5 66.13(16) .
C4 Ir1 Cl1 96.63(12) .
C4 Ir1 Cl2 158.24(12) .
C4 Ir1 Cl2 121.50(11) 2_656
C4 Ir1 C2 66.12(16) .
C4 Ir1 C5 39.66(16) .
C5 Ir1 Cl1 128.14(13) .
C5 Ir1 Cl2 142.19(13) .
C5 Ir1 Cl2 94.58(12) 2_656
C5 Ir1 C2 65.95(16) .
Ir1 Cl2 Ir1 100.63(4) 2_656
C2 C1 Ir1 70.5(2) .
C2 C1 C6 125.7(4) .
C5 C1 Ir1 70.4(2) .
C5 C1 C2 108.0(4) .
C5 C1 C6 126.2(4) .
C6 C1 Ir1 126.3(3) .
C1 C2 Ir1 70.2(2) .
C1 C2 C3 107.8(4) .
C1 C2 C7 126.5(4) .
C3 C2 Ir1 69.7(2) .
C3 C2 C7 125.7(4) .
C7 C2 Ir1 125.7(3) .
C2 C3 Ir1 70.5(2) .
C2 C3 C8 127.0(4) .
C4 C3 Ir1 70.7(2) .
C4 C3 C2 108.2(4) .
C4 C3 C8 124.7(4) .
C8 C3 Ir1 128.0(3) .
C3 C4 Ir1 70.1(2) .
C3 C4 C5 107.9(4) .
C3 C4 C9 125.0(4) .
C5 C4 Ir1 70.2(2) .
C5 C4 C9 127.1(4) .
C9 C4 Ir1 126.7(3) .
C1 C5 Ir1 70.3(2) .
C1 C5 C4 108.0(4) .
C1 C5 C10 125.8(4) .
C4 C5 Ir1 70.1(2) .
C4 C5 C10 126.2(4) .
C10 C5 Ir1 125.5(3) .
C1 C6 H6A 109.5 .
C1 C6 H6B 109.5 .
C1 C6 H6C 109.5 .
H6A C6 H6B 109.5 .
H6A C6 H6C 109.5 .
H6B C6 H6C 109.5 .
C2 C7 H7A 109.5 .
C2 C7 H7B 109.5 .
C2 C7 H7C 109.5 .
H7A C7 H7B 109.5 .
H7A C7 H7C 109.5 .
H7B C7 H7C 109.5 .
C3 C8 H8A 109.5 .
C3 C8 H8B 109.5 .
C3 C8 H8C 109.5 .
H8A C8 H8B 109.5 .
H8A C8 H8C 109.5 .
H8B C8 H8C 109.5 .
C4 C9 H9A 109.5 .
C4 C9 H9B 109.5 .
C4 C9 H9C 109.5 .
H9A C9 H9B 109.5 .
H9A C9 H9C 109.5 .
H9B C9 H9C 109.5 .
C5 C10 H10A 109.2 .
C5 C10 H10B 109.2 .
C5 C10 C11 111.9(4) .
H10A C10 H10B 107.9 .
C11 C10 H10A 109.2 .
C11 C10 H10B 109.2 .
C10 C11 H11A 108.7 .
C10 C11 H11B 108.7 .
H11A C11 H11B 107.6 .
C12 C11 C10 114.2(4) .
C12 C11 H11A 108.7 .
C12 C11 H11B 108.7 .
C11 C12 H12A 109.1 .
C11 C12 H12B 109.1 .
C11 C12 C13 112.3(4) .
H12A C12 H12B 107.9 .
C13 C12 H12A 109.1 .
C13 C12 H12B 109.1 .
C12 C13 H13A 109.5 .
C12 C13 H13B 109.5 .
C12 C13 H13C 109.5 .
H13A C13 H13B 109.5 .
H13A C13 H13C 109.5 .
H13B C13 H13C 109.5 .

loop_
_geom_bond_atom_site_label_1
_geom_bond_atom_site_label_2
_geom_bond_distance
_geom_bond_site_symmetry_2
Ir1 Cl1 2.3911(10) .
Ir1 Cl2 2.4519(10) .
Ir1 Cl2 2.4604(10) 2_656
Ir1 C1 2.149(4) .
Ir1 C2 2.153(4) .
Ir1 C3 2.142(4) .
Ir1 C4 2.150(4) .
Ir1 C5 2.151(4) .
Cl2 Ir1 2.4604(10) 2_656
C1 C2 1.448(6) .
C1 C5 1.447(6) .
C1 C6 1.501(6) .
C2 C3 1.459(6) .
C2 C7 1.488(6) .
C3 C4 1.438(6) .
C3 C8 1.497(6) .
C4 C5 1.459(6) .
C4 C9 1.494(6) .
C5 C10 1.490(6) .
C6 H6A 0.9600 .
C6 H6B 0.9600 .
C6 H6C 0.9600 .
C7 H7A 0.9600 .
C7 H7B 0.9600 .
C7 H7C 0.9600 .
C8 H8A 0.9600 .
C8 H8B 0.9600 .
C8 H8C 0.9600 .
C9 H9A 0.9600 .
C9 H9B 0.9600 .
C9 H9C 0.9600 .
C10 H10A 0.9700 .
C10 H10B 0.9700 .
C10 C11 1.534(6) .
C11 H11A 0.9700 .
C11 H11B 0.9700 .
C11 C12 1.517(6) .
C12 H12A 0.9700 .
C12 H12B 0.9700 .
C12 C13 1.526(6) .
C13 H13A 0.9600 .
C13 H13B 0.9600 .
C13 H13C 0.9600 .

loop_
_geom_torsion_atom_site_label_1
_geom_torsion_atom_site_label_2
_geom_torsion_atom_site_label_3
_geom_torsion_atom_site_label_4
_geom_torsion
Ir1 C1 C2 C3 59.8(3)
Ir1 C1 C2 C7 -120.3(4)
Ir1 C1 C5 C4 -60.2(3)
Ir1 C1 C5 C10 120.1(4)
Ir1 C2 C3 C4 61.0(3)
Ir1 C2 C3 C8 -123.4(4)
Ir1 C3 C4 C5 60.4(3)
Ir1 C3 C4 C9 -121.5(4)
Ir1 C4 C5 C1 60.3(3)
Ir1 C4 C5 C10 -120.0(4)
Ir1 C5 C10 C11 167.2(3)
C1 C2 C3 Ir1 -60.1(3)
C1 C2 C3 C4 0.8(5)
C1 C2 C3 C8 176.4(4)
C1 C5 C10 C11 77.1(5)
C2 C1 C5 Ir1 60.7(3)
C2 C1 C5 C4 0.5(5)
C2 C1 C5 C10 -179.2(4)
C2 C3 C4 Ir1 -60.9(3)
C2 C3 C4 C5 -0.5(5)
C2 C3 C4 C9 177.7(4)
C3 C4 C5 Ir1 -60.3(3)
C3 C4 C5 C1 0.0(5)
C3 C4 C5 C10 179.7(4)
C4 C5 C10 C11 -102.6(5)
C5 C1 C2 Ir1 -60.7(3)
C5 C1 C2 C3 -0.8(5)
C5 C1 C2 C7 179.0(4)
C5 C10 C11 C12 64.7(6)
C6 C1 C2 Ir1 121.3(4)
C6 C1 C2 C3 -178.9(4)
C6 C1 C2 C7 1.0(7)
C6 C1 C5 Ir1 -121.3(4)
C6 C1 C5 C4 178.5(4)
C6 C1 C5 C10 -1.2(7)
C7 C2 C3 Ir1 120.0(4)
C7 C2 C3 C4 -179.0(4)
C7 C2 C3 C8 -3.4(7)
C8 C3 C4 Ir1 123.4(4)
C8 C3 C4 C5 -176.2(4)
C8 C3 C4 C9 2.0(7)
C9 C4 C5 Ir1 121.6(4)
C9 C4 C5 C1 -178.1(4)
C9 C4 C5 C10 1.6(7)
C10 C11 C12 C13 179.0(4)
